data_4311345
loop_
_publ_author_name
'Martin S. Masar'
'Chad A. Mirkin'
'Charlotte L. Stern'
'Lev N. Zakharov'
'Arnold L. Rheingold'

_publ_section_title
;
 Binuclear Copper(I) Macrocycles Synthesized via the Weak-Link Approach
;
_journal_name_full 'Inorganic Chemistry'
_journal_page_first 4693
_journal_page_last 4701
_journal_paper_doi 10.1021/ic049658u
_journal_volume 43
_journal_year 2004
_chemical_formula_sum 'C80 H82 Cu2 F12 N6 O4 P6'
_chemical_formula_weight 1732.42
_chemical_name_systematic
; 
 ? 
;
_space_group_IT_number 2
_symmetry_cell_setting triclinic
_symmetry_space_group_name_Hall '-P 1'
_symmetry_space_group_name_H-M 'P -1'
_atom_sites_solution_hydrogens geom
_atom_sites_solution_primary direct
_atom_sites_solution_secondary difmap
_audit_creation_method SHELXL-97
_cell_angle_alpha 64.8710(10)
_cell_angle_beta 83.7730(10)
_cell_angle_gamma 79.8580(10)
_cell_formula_units_Z 1
_cell_length_a 13.1577(9)
_cell_length_b 13.1576(10)
_cell_length_c 13.3052(10)
_cell_measurement_temperature 153(2)
_cell_volume 2051.4(3)
_computing_cell_refinement 'Bruker SMART'
_computing_data_collection 'Bruker SMART'
_computing_data_reduction 'Bruker SAINT'
_computing_molecular_graphics 'Bruker SHELXTL'
_computing_publication_material 'Bruker SHELXTL'
_computing_structure_refinement 'SHELXL-97 (Sheldrick, 1997)'
_computing_structure_solution 'SHELXS-97 (Sheldrick, 1990)'
_diffrn_ambient_temperature 153(2)
_diffrn_measured_fraction_theta_full 0.885
_diffrn_measured_fraction_theta_max 0.885
_diffrn_measurement_device_type 'CCD area detector'
_diffrn_measurement_method 'omega scans'
_diffrn_radiation_monochromator graphite
_diffrn_radiation_source 'fine-focus sealed tube'
_diffrn_radiation_type MoK\a
_diffrn_radiation_wavelength 0.71073
_diffrn_reflns_av_R_equivalents 0.0265
_diffrn_reflns_av_sigmaI/netI 0.0359
_diffrn_reflns_limit_h_max 17
_diffrn_reflns_limit_h_min -17
_diffrn_reflns_limit_k_max 17
_diffrn_reflns_limit_k_min -17
_diffrn_reflns_limit_l_max 18
_diffrn_reflns_limit_l_min -17
_diffrn_reflns_number 19300
_diffrn_reflns_theta_full 28.97
_diffrn_reflns_theta_max 28.97
_diffrn_reflns_theta_min 1.57
_exptl_absorpt_coefficient_mu 0.714
_exptl_absorpt_correction_T_max 0.9221
_exptl_absorpt_correction_T_min 0.7853
_exptl_absorpt_correction_type integration
_exptl_crystal_colour colorless
_exptl_crystal_density_diffrn 1.402
_exptl_crystal_density_method 'not measured'
_exptl_crystal_description block
_exptl_crystal_F_000 892
_exptl_crystal_size_max 0.406
_exptl_crystal_size_mid 0.198
_exptl_crystal_size_min 0.130
_refine_diff_density_max 1.278
_refine_diff_density_min -0.626
_refine_diff_density_rms 0.086
_refine_ls_extinction_method none
_refine_ls_goodness_of_fit_ref 1.047
_refine_ls_hydrogen_treatment fixed
_refine_ls_matrix_type full
_refine_ls_number_parameters 479
_refine_ls_number_reflns 9628
_refine_ls_number_restraints 0
_refine_ls_restrained_S_all 1.047
_refine_ls_R_factor_all 0.0680
_refine_ls_R_factor_gt 0.0505
_refine_ls_shift/su_max 0.006
_refine_ls_shift/su_mean 0.000
_refine_ls_structure_factor_coef Fsqd
_refine_ls_weighting_details 'calc w=1/[\s^2^(Fo^2^)+(0.0824P)^2^+0.9277P] where P=(Fo^2^+2Fc^2^)/3'
_refine_ls_weighting_scheme calc
_refine_ls_wR_factor_gt 0.1312
_refine_ls_wR_factor_ref 0.1450
_reflns_number_gt 7338
_reflns_number_total 9628
_reflns_threshold_expression >2sigma(I)
_cod_data_source_file ic049658usi20040315_041258_3.cif
_cod_data_source_block s92n(Cu-BDE-MeCN,8)
_cod_depositor_comments
;
The following automatic conversions were performed:
'_symmetry_cell_setting' value 'Triclinic' changed to 'triclinic'
according to '/home/saulius/struct/CIF-dictionaries/cif_core.dic'
dictionary named 'cif_core.dic' version 2.4.1 from 2010-06-29.

Automatic conversion script
Id: cif_fix_enum 1527 2010-12-29 10:47:43Z saulius 
;
_cod_database_code 4311345

loop_
_symmetry_equiv_pos_as_xyz
'x, y, z'
'-x, -y, -z'

loop_
_atom_site_label
_atom_site_type_symbol
_atom_site_fract_x
_atom_site_fract_y
_atom_site_fract_z
_atom_site_U_iso_or_equiv
_atom_site_adp_type
_atom_site_occupancy
_atom_site_symmetry_multiplicity
_atom_site_calc_flag
_atom_site_refinement_flags
_atom_site_disorder_assembly
_atom_site_disorder_group
Cu1 Cu 0.77164(2) 0.79134(2) 0.37221(2) 0.03066(10) Uani 1 1 d . . .
P1 P 0.93011(5) 0.81219(5) 0.40322(5) 0.02810(14) Uani 1 1 d . . .
P2 P 0.71876(5) 0.85711(5) 0.19607(5) 0.02869(15) Uani 1 1 d . . .
P3 P 0.54149(6) 0.45430(6) 0.27540(6) 0.04038(18) Uani 1 1 d . . .
F1 F 0.5458(2) 0.4140(2) 0.1793(2) 0.0823(7) Uani 1 1 d . . .
F2 F 0.47348(18) 0.57015(16) 0.2046(2) 0.0762(7) Uani 1 1 d . . .
F3 F 0.5395(2) 0.4986(3) 0.3694(2) 0.1001(9) Uani 1 1 d . . .
F4 F 0.61040(19) 0.33772(17) 0.3463(2) 0.0820(7) Uani 1 1 d . . .
F5 F 0.44000(19) 0.4003(2) 0.3247(3) 0.0981(9) Uani 1 1 d . . .
F6 F 0.64458(18) 0.50866(18) 0.2267(2) 0.0812(7) Uani 1 1 d . . .
O1 O 0.85810(13) 0.96127(15) 0.53772(14) 0.0318(4) Uani 1 1 d . . .
O2 O 0.46119(14) 0.90327(15) 0.21929(15) 0.0344(4) Uani 1 1 d . . .
N1 N 0.75012(18) 0.62603(19) 0.4457(2) 0.0388(5) Uani 1 1 d . . .
N2 N 0.66270(18) 0.84218(19) 0.47184(19) 0.0368(5) Uani 1 1 d . . .
C1 C 0.9508(2) 0.9572(2) 0.3743(2) 0.0315(5) Uani 1 1 d . . .
H1A H 1.0167 0.9529 0.4064 0.038 Uiso 1 1 calc R . .
H1B H 0.9578 1.0007 0.2929 0.038 Uiso 1 1 calc R . .
C2 C 0.8657(2) 1.0210(2) 0.4197(2) 0.0324(5) Uani 1 1 d . . .
H2A H 0.8811 1.0984 0.3997 0.039 Uiso 1 1 calc R . .
H2B H 0.7993 1.0276 0.3873 0.039 Uiso 1 1 calc R . .
C3 C 0.77758(18) 1.0024(2) 0.5912(2) 0.0293(5) Uani 1 1 d . . .
C4 C 0.7645(2) 0.9370(2) 0.7049(2) 0.0332(5) Uani 1 1 d . . .
H4 H 0.8101 0.8688 0.7407 0.040 Uiso 1 1 calc R . .
C5 C 0.6848(2) 0.9717(2) 0.7656(2) 0.0328(5) Uani 1 1 d . . .
H5 H 0.6760 0.9270 0.8430 0.039 Uiso 1 1 calc R . .
C6 C 0.61731(19) 1.0718(2) 0.7140(2) 0.0293(5) Uani 1 1 d . . .
C7 C 0.63209(19) 1.1384(2) 0.6016(2) 0.0301(5) Uani 1 1 d . . .
H7 H 0.5879 1.2080 0.5665 0.036 Uiso 1 1 calc R . .
C8 C 0.71161(19) 1.1032(2) 0.5403(2) 0.0302(5) Uani 1 1 d . . .
H8 H 0.7208 1.1485 0.4632 0.036 Uiso 1 1 calc R . .
C9 C 0.5217(2) 0.7935(2) 0.2661(2) 0.0334(5) Uani 1 1 d . . .
H9A H 0.4791 0.7340 0.2780 0.040 Uiso 1 1 calc R . .
H9B H 0.5475 0.7797 0.3386 0.040 Uiso 1 1 calc R . .
C10 C 0.6116(2) 0.7900(2) 0.1854(2) 0.0341(5) Uani 1 1 d . . .
H10A H 0.5867 0.8289 0.1088 0.041 Uiso 1 1 calc R . .
H10B H 0.6375 0.7099 0.1996 0.041 Uiso 1 1 calc R . .
C11 C 0.7284(2) 0.5379(2) 0.4925(2) 0.0377(6) Uani 1 1 d . . .
C12 C 0.7007(3) 0.4252(2) 0.5537(3) 0.0556(8) Uani 1 1 d . . .
H12A H 0.7576 0.3757 0.6008 0.083 Uiso 1 1 calc R . .
H12B H 0.6876 0.3948 0.5015 0.083 Uiso 1 1 calc R . .
H12C H 0.6384 0.4288 0.6003 0.083 Uiso 1 1 calc R . .
C13 C 0.6055(2) 0.8526(2) 0.5384(2) 0.0346(5) Uani 1 1 d . . .
C14 C 0.5321(2) 0.8658(3) 0.6241(2) 0.0421(6) Uani 1 1 d . . .
H14A H 0.4615 0.8797 0.5993 0.063 Uiso 1 1 calc R . .
H14B H 0.5447 0.9302 0.6374 0.063 Uiso 1 1 calc R . .
H14C H 0.5409 0.7965 0.6929 0.063 Uiso 1 1 calc R . .
C15 C 0.9760(2) 0.7298(2) 0.5440(2) 0.0325(5) Uani 1 1 d . . .
C16 C 0.9049(2) 0.6908(3) 0.6310(2) 0.0441(7) Uani 1 1 d . . .
H16 H 0.8338 0.7016 0.6164 0.053 Uiso 1 1 calc R . .
C17 C 0.9370(3) 0.6359(3) 0.7400(3) 0.0552(8) Uani 1 1 d . . .
H17 H 0.8876 0.6105 0.7997 0.066 Uiso 1 1 calc R . .
C18 C 1.0409(3) 0.6181(3) 0.7616(3) 0.0554(9) Uani 1 1 d . . .
H18 H 1.0628 0.5811 0.8360 0.067 Uiso 1 1 calc R . .
C19 C 1.1116(3) 0.6541(3) 0.6757(3) 0.0527(8) Uani 1 1 d . . .
H19 H 1.1829 0.6406 0.6904 0.063 Uiso 1 1 calc R . .
C20 C 1.0800(2) 0.7101(2) 0.5672(2) 0.0413(6) Uani 1 1 d . . .
H20 H 1.1298 0.7352 0.5080 0.050 Uiso 1 1 calc R . .
C21 C 1.03105(19) 0.7723(2) 0.3153(2) 0.0317(5) Uani 1 1 d . . .
C22 C 1.1150(2) 0.8309(2) 0.2673(2) 0.0380(6) Uani 1 1 d . . .
H22 H 1.1232 0.8932 0.2825 0.046 Uiso 1 1 calc R . .
C23 C 1.1865(2) 0.7987(3) 0.1976(2) 0.0451(7) Uani 1 1 d . . .
H23 H 1.2437 0.8386 0.1659 0.054 Uiso 1 1 calc R . .
C24 C 1.1746(3) 0.7093(3) 0.1745(3) 0.0543(8) Uani 1 1 d . . .
H24 H 1.2236 0.6871 0.1269 0.065 Uiso 1 1 calc R . .
C25 C 1.0917(3) 0.6520(3) 0.2203(3) 0.0639(10) Uani 1 1 d . . .
H25 H 1.0831 0.5908 0.2035 0.077 Uiso 1 1 calc R . .
C26 C 1.0205(2) 0.6826(3) 0.2908(3) 0.0520(8) Uani 1 1 d . . .
H26 H 0.9639 0.6417 0.3226 0.062 Uiso 1 1 calc R . .
C27 C 0.8133(2) 0.8323(2) 0.0943(2) 0.0322(5) Uani 1 1 d . . .
C28 C 0.8723(2) 0.9159(2) 0.0263(2) 0.0418(6) Uani 1 1 d . . .
H28 H 0.8593 0.9886 0.0278 0.050 Uiso 1 1 calc R . .
C29 C 0.9505(2) 0.8933(3) -0.0440(3) 0.0483(7) Uani 1 1 d . . .
H29 H 0.9913 0.9505 -0.0890 0.058 Uiso 1 1 calc R . .
C30 C 0.9694(3) 0.7901(3) -0.0490(3) 0.0496(7) Uani 1 1 d . . .
H30 H 1.0234 0.7751 -0.0966 0.060 Uiso 1 1 calc R . .
C31 C 0.9094(3) 0.7079(3) 0.0157(3) 0.0592(9) Uani 1 1 d . . .
H31 H 0.9211 0.6365 0.0114 0.071 Uiso 1 1 calc R . .
C32 C 0.8320(3) 0.7284(3) 0.0872(3) 0.0500(8) Uani 1 1 d . . .
H32 H 0.7914 0.6708 0.1316 0.060 Uiso 1 1 calc R . .
C33 C 0.6756(2) 1.0094(2) 0.1328(2) 0.0311(5) Uani 1 1 d . . .
C35 C 0.6685(4) 1.1890(3) 0.1442(3) 0.0717(12) Uani 1 1 d . . .
H35 H 0.6850 1.2304 0.1824 0.086 Uiso 1 1 calc R . .
C36 C 0.6174(2) 1.2444(2) 0.0475(3) 0.0450(7) Uani 1 1 d . . .
H36 H 0.5976 1.3243 0.0182 0.054 Uiso 1 1 calc R . .
C37 C 0.5950(2) 1.1828(2) -0.0074(2) 0.0411(6) Uani 1 1 d . . .
H37 H 0.5596 1.2209 -0.0749 0.049 Uiso 1 1 calc R . .
C38 C 0.6234(2) 1.0661(2) 0.0349(2) 0.0356(6) Uani 1 1 d . . .
H38 H 0.6070 1.0249 -0.0035 0.043 Uiso 1 1 calc R . .
C51 C 0.7433(3) 0.5181(3) 0.9791(3) 0.0566(8) Uiso 1 1 d . . .
C34 C 0.6964(3) 1.0722(3) 0.1872(3) 0.0571(8) Uiso 1 1 d . . .
H34 H 0.7306 1.0345 0.2555 0.068 Uiso 1 1 calc R . .
N10 N 0.8136(3) 0.4522(3) 1.0048(3) 0.0727(9) Uiso 1 1 d . . .
C50 C 0.6550(4) 0.6056(4) 0.9450(4) 0.0905(14) Uiso 1 1 d . . .
H50A H 0.6029 0.5909 1.0061 0.136 Uiso 1 1 calc R . .
H50B H 0.6255 0.6059 0.8803 0.136 Uiso 1 1 calc R . .
H50C H 0.6765 0.6796 0.9255 0.136 Uiso 1 1 calc R . .

loop_
_atom_site_aniso_label
_atom_site_aniso_U_11
_atom_site_aniso_U_22
_atom_site_aniso_U_33
_atom_site_aniso_U_23
_atom_site_aniso_U_13
_atom_site_aniso_U_12
Cu1 0.03234(18) 0.02875(17) 0.03114(18) -0.01181(13) -0.00068(12) -0.00687(12)
P1 0.0299(3) 0.0286(3) 0.0274(3) -0.0127(3) 0.0018(2) -0.0070(2)
P2 0.0315(3) 0.0264(3) 0.0303(3) -0.0138(3) -0.0007(2) -0.0044(2)
P3 0.0521(4) 0.0274(3) 0.0377(4) -0.0117(3) -0.0050(3) 0.0015(3)
F1 0.1028(18) 0.0908(17) 0.0788(16) -0.0609(14) -0.0085(13) -0.0074(14)
F2 0.0880(16) 0.0367(10) 0.0941(17) -0.0182(10) -0.0417(13) 0.0152(10)
F3 0.114(2) 0.128(2) 0.0782(17) -0.0727(17) -0.0296(15) 0.0283(18)
F4 0.0804(15) 0.0429(11) 0.0874(16) 0.0002(11) -0.0150(13) 0.0153(10)
F5 0.0699(15) 0.0575(14) 0.141(2) -0.0231(15) 0.0387(15) -0.0174(12)
F6 0.0678(14) 0.0504(12) 0.121(2) -0.0303(13) 0.0033(13) -0.0159(10)
O1 0.0330(9) 0.0344(9) 0.0294(9) -0.0163(7) 0.0012(7) -0.0022(7)
O2 0.0354(9) 0.0332(9) 0.0340(9) -0.0156(8) 0.0045(7) -0.0033(7)
N1 0.0414(13) 0.0330(12) 0.0413(13) -0.0133(10) -0.0039(10) -0.0079(10)
N2 0.0372(12) 0.0370(12) 0.0389(12) -0.0179(10) -0.0024(10) -0.0055(9)
C1 0.0360(13) 0.0318(13) 0.0303(12) -0.0156(10) 0.0022(10) -0.0091(10)
C2 0.0388(13) 0.0306(12) 0.0298(12) -0.0148(10) 0.0012(10) -0.0057(10)
C3 0.0282(12) 0.0316(12) 0.0333(13) -0.0179(10) 0.0001(9) -0.0063(9)
C4 0.0359(13) 0.0317(13) 0.0318(13) -0.0132(10) -0.0023(10) -0.0036(10)
C5 0.0393(14) 0.0333(13) 0.0264(12) -0.0128(10) 0.0009(10) -0.0071(10)
C6 0.0304(12) 0.0317(12) 0.0312(12) -0.0169(10) 0.0013(10) -0.0092(10)
C7 0.0334(13) 0.0267(12) 0.0325(13) -0.0136(10) -0.0016(10) -0.0062(10)
C8 0.0345(13) 0.0307(12) 0.0271(12) -0.0121(10) 0.0003(10) -0.0094(10)
C9 0.0340(13) 0.0307(13) 0.0376(14) -0.0159(11) 0.0019(10) -0.0070(10)
C10 0.0354(13) 0.0341(13) 0.0410(14) -0.0227(12) 0.0010(11) -0.0083(10)
C11 0.0371(14) 0.0314(14) 0.0426(15) -0.0136(12) -0.0038(11) -0.0030(11)
C12 0.060(2) 0.0280(14) 0.067(2) -0.0096(14) 0.0024(16) -0.0058(13)
C13 0.0339(13) 0.0339(13) 0.0388(14) -0.0165(11) -0.0049(11) -0.0058(10)
C14 0.0422(15) 0.0477(16) 0.0443(16) -0.0275(14) 0.0059(12) -0.0088(12)
C15 0.0371(13) 0.0271(12) 0.0317(13) -0.0106(10) -0.0007(10) -0.0047(10)
C16 0.0445(16) 0.0421(16) 0.0380(15) -0.0109(13) 0.0046(12) -0.0057(12)
C17 0.069(2) 0.0501(18) 0.0323(15) -0.0059(13) 0.0046(14) -0.0063(16)
C18 0.085(3) 0.0387(16) 0.0364(16) -0.0101(13) -0.0161(16) -0.0002(16)
C19 0.0567(19) 0.0466(18) 0.0516(19) -0.0166(15) -0.0219(15) 0.0027(14)
C20 0.0404(15) 0.0394(15) 0.0402(15) -0.0128(12) -0.0041(12) -0.0041(12)
C21 0.0315(12) 0.0347(13) 0.0325(13) -0.0179(11) 0.0010(10) -0.0049(10)
C22 0.0442(15) 0.0347(14) 0.0351(14) -0.0151(11) 0.0057(11) -0.0078(11)
C23 0.0455(16) 0.0470(17) 0.0406(15) -0.0180(13) 0.0136(13) -0.0109(13)
C24 0.0530(19) 0.064(2) 0.059(2) -0.0409(18) 0.0142(15) -0.0089(16)
C25 0.062(2) 0.067(2) 0.091(3) -0.062(2) 0.0142(19) -0.0152(18)
C26 0.0475(17) 0.0521(18) 0.074(2) -0.0423(17) 0.0141(16) -0.0189(14)
C27 0.0338(13) 0.0326(13) 0.0317(13) -0.0151(10) -0.0023(10) -0.0029(10)
C28 0.0456(16) 0.0344(14) 0.0455(16) -0.0187(12) 0.0053(12) -0.0048(12)
C29 0.0453(17) 0.0466(17) 0.0462(17) -0.0147(14) 0.0133(13) -0.0102(13)
C30 0.0511(18) 0.0552(19) 0.0447(17) -0.0270(15) 0.0122(14) -0.0054(14)
C31 0.069(2) 0.0491(19) 0.071(2) -0.0396(18) 0.0203(18) -0.0115(16)
C32 0.0531(18) 0.0395(16) 0.061(2) -0.0259(15) 0.0142(15) -0.0120(13)
C33 0.0350(13) 0.0291(12) 0.0310(12) -0.0149(10) -0.0005(10) -0.0033(10)
C35 0.136(4) 0.0369(17) 0.052(2) -0.0268(16) -0.029(2) -0.001(2)
C36 0.0547(18) 0.0293(14) 0.0457(16) -0.0140(12) 0.0041(13) -0.0001(12)
C37 0.0369(14) 0.0379(15) 0.0407(15) -0.0069(12) -0.0077(12) -0.0072(11)
C38 0.0362(14) 0.0346(13) 0.0375(14) -0.0148(11) -0.0060(11) -0.0063(11)

loop_
_atom_type_symbol
_atom_type_description
_atom_type_scat_dispersion_real
_atom_type_scat_dispersion_imag
_atom_type_scat_source
C C 0.0033 0.0016 'International Tables Vol C Tables 4.2.6.8 and 6.1.1.4'
H H 0.0000 0.0000 'International Tables Vol C Tables 4.2.6.8 and 6.1.1.4'
N N 0.0061 0.0033 'International Tables Vol C Tables 4.2.6.8 and 6.1.1.4'
O O 0.0106 0.0060 'International Tables Vol C Tables 4.2.6.8 and 6.1.1.4'
F F 0.0171 0.0103 'International Tables Vol C Tables 4.2.6.8 and 6.1.1.4'
P P 0.1023 0.0942 'International Tables Vol C Tables 4.2.6.8 and 6.1.1.4'
Cu Cu 0.3201 1.2651 'International Tables Vol C Tables 4.2.6.8 and 6.1.1.4'

loop_
_geom_angle_atom_site_label_1
_geom_angle_atom_site_label_2
_geom_angle_atom_site_label_3
_geom_angle
_geom_angle_site_symmetry_1
_geom_angle_site_symmetry_3
_geom_angle_publ_flag
N1 Cu1 N2 95.15(9) . . ?
N1 Cu1 P1 111.21(7) . . ?
N2 Cu1 P1 109.78(6) . . ?
N1 Cu1 P2 105.52(7) . . ?
N2 Cu1 P2 111.88(7) . . ?
P1 Cu1 P2 120.30(3) . . ?
C15 P1 C21 104.14(12) . . ?
C15 P1 C1 102.81(12) . . ?
C21 P1 C1 102.34(11) . . ?
C15 P1 Cu1 116.62(9) . . ?
C21 P1 Cu1 112.54(8) . . ?
C1 P1 Cu1 116.62(9) . . ?
C33 P2 C27 104.14(12) . . ?
C33 P2 C10 106.08(12) . . ?
C27 P2 C10 101.53(11) . . ?
C33 P2 Cu1 113.89(8) . . ?
C27 P2 Cu1 116.71(8) . . ?
C10 P2 Cu1 113.14(9) . . ?
F5 P3 F1 89.83(16) . . ?
F5 P3 F2 89.34(14) . . ?
F1 P3 F2 91.25(14) . . ?
F5 P3 F3 92.09(18) . . ?
F1 P3 F3 177.88(17) . . ?
F2 P3 F3 87.88(14) . . ?
F5 P3 F6 179.45(17) . . ?
F1 P3 F6 90.62(15) . . ?
F2 P3 F6 90.97(13) . . ?
F3 P3 F6 87.47(16) . . ?
F5 P3 F4 90.88(14) . . ?
F1 P3 F4 88.65(14) . . ?
F2 P3 F4 179.76(17) . . ?
F3 P3 F4 92.22(15) . . ?
F6 P3 F4 88.81(13) . . ?
C3 O1 C2 116.38(19) . . ?
C6 O2 C9 116.77(19) 2_676 . ?
C11 N1 Cu1 172.1(2) . . ?
C13 N2 Cu1 169.1(2) . . ?
C2 C1 P1 114.30(18) . . ?
C2 C1 H1A 108.7 . . ?
P1 C1 H1A 108.7 . . ?
C2 C1 H1B 108.7 . . ?
P1 C1 H1B 108.7 . . ?
H1A C1 H1B 107.6 . . ?
O1 C2 C1 109.0(2) . . ?
O1 C2 H2A 109.9 . . ?
C1 C2 H2A 109.9 . . ?
O1 C2 H2B 109.9 . . ?
C1 C2 H2B 109.9 . . ?
H2A C2 H2B 108.3 . . ?
O1 C3 C8 124.6(2) . . ?
O1 C3 C4 115.9(2) . . ?
C8 C3 C4 119.5(2) . . ?
C5 C4 C3 119.9(2) . . ?
C5 C4 H4 120.0 . . ?
C3 C4 H4 120.0 . . ?
C4 C5 C6 120.5(2) . . ?
C4 C5 H5 119.7 . . ?
C6 C5 H5 119.7 . . ?
O2 C6 C7 124.5(2) 2_676 . ?
O2 C6 C5 116.0(2) 2_676 . ?
C7 C6 C5 119.5(2) . . ?
C6 C7 C8 120.0(2) . . ?
C6 C7 H7 120.0 . . ?
C8 C7 H7 120.0 . . ?
C3 C8 C7 120.5(2) . . ?
C3 C8 H8 119.8 . . ?
C7 C8 H8 119.8 . . ?
O2 C9 C10 107.9(2) . . ?
O2 C9 H9A 110.1 . . ?
C10 C9 H9A 110.1 . . ?
O2 C9 H9B 110.1 . . ?
C10 C9 H9B 110.1 . . ?
H9A C9 H9B 108.4 . . ?
C9 C10 P2 113.21(17) . . ?
C9 C10 H10A 108.9 . . ?
P2 C10 H10A 108.9 . . ?
C9 C10 H10B 108.9 . . ?
P2 C10 H10B 108.9 . . ?
H10A C10 H10B 107.7 . . ?
N1 C11 C12 179.2(3) . . ?
C11 C12 H12A 109.5 . . ?
C11 C12 H12B 109.5 . . ?
H12A C12 H12B 109.5 . . ?
C11 C12 H12C 109.5 . . ?
H12A C12 H12C 109.5 . . ?
H12B C12 H12C 109.5 . . ?
N2 C13 C14 179.9(5) . . ?
C13 C14 H14A 109.5 . . ?
C13 C14 H14B 109.5 . . ?
H14A C14 H14B 109.5 . . ?
C13 C14 H14C 109.5 . . ?
H14A C14 H14C 109.5 . . ?
H14B C14 H14C 109.5 . . ?
C16 C15 C20 118.8(3) . . ?
C16 C15 P1 119.1(2) . . ?
C20 C15 P1 122.0(2) . . ?
C15 C16 C17 120.3(3) . . ?
C15 C16 H16 119.8 . . ?
C17 C16 H16 119.8 . . ?
C18 C17 C16 120.1(3) . . ?
C18 C17 H17 120.0 . . ?
C16 C17 H17 120.0 . . ?
C19 C18 C17 119.8(3) . . ?
C19 C18 H18 120.1 . . ?
C17 C18 H18 120.1 . . ?
C18 C19 C20 120.4(3) . . ?
C18 C19 H19 119.8 . . ?
C20 C19 H19 119.8 . . ?
C19 C20 C15 120.6(3) . . ?
C19 C20 H20 119.7 . . ?
C15 C20 H20 119.7 . . ?
C26 C21 C22 118.4(2) . . ?
C26 C21 P1 117.9(2) . . ?
C22 C21 P1 123.62(19) . . ?
C23 C22 C21 120.5(3) . . ?
C23 C22 H22 119.7 . . ?
C21 C22 H22 119.7 . . ?
C24 C23 C22 120.1(3) . . ?
C24 C23 H23 119.9 . . ?
C22 C23 H23 119.9 . . ?
C25 C24 C23 119.7(3) . . ?
C25 C24 H24 120.1 . . ?
C23 C24 H24 120.1 . . ?
C24 C25 C26 120.7(3) . . ?
C24 C25 H25 119.7 . . ?
C26 C25 H25 119.7 . . ?
C21 C26 C25 120.5(3) . . ?
C21 C26 H26 119.8 . . ?
C25 C26 H26 119.8 . . ?
C32 C27 C28 118.4(3) . . ?
C32 C27 P2 121.2(2) . . ?
C28 C27 P2 120.3(2) . . ?
C27 C28 C29 120.2(3) . . ?
C27 C28 H28 119.9 . . ?
C29 C28 H28 119.9 . . ?
C30 C29 C28 120.9(3) . . ?
C30 C29 H29 119.5 . . ?
C28 C29 H29 119.5 . . ?
C29 C30 C31 119.2(3) . . ?
C29 C30 H30 120.4 . . ?
C31 C30 H30 120.4 . . ?
C30 C31 C32 120.7(3) . . ?
C30 C31 H31 119.7 . . ?
C32 C31 H31 119.7 . . ?
C31 C32 C27 120.6(3) . . ?
C31 C32 H32 119.7 . . ?
C27 C32 H32 119.7 . . ?
C34 C33 C38 118.0(3) . . ?
C34 C33 P2 117.4(2) . . ?
C38 C33 P2 124.6(2) . . ?
C36 C35 C34 120.1(3) . . ?
C36 C35 H35 119.9 . . ?
C34 C35 H35 119.9 . . ?
C35 C36 C37 119.1(3) . . ?
C35 C36 H36 120.5 . . ?
C37 C36 H36 120.5 . . ?
C36 C37 C38 120.9(3) . . ?
C36 C37 H37 119.5 . . ?
C38 C37 H37 119.5 . . ?
C33 C38 C37 120.3(3) . . ?
C33 C38 H38 119.9 . . ?
C37 C38 H38 119.9 . . ?
N10 C51 C50 178.1(4) . . ?
C33 C34 C35 121.6(3) . . ?
C33 C34 H34 119.2 . . ?
C35 C34 H34 119.2 . . ?
C51 C50 H50A 109.5 . . ?
C51 C50 H50B 109.5 . . ?
H50A C50 H50B 109.5 . . ?
C51 C50 H50C 109.5 . . ?
H50A C50 H50C 109.5 . . ?
H50B C50 H50C 109.5 . . ?

loop_
_geom_bond_atom_site_label_1
_geom_bond_atom_site_label_2
_geom_bond_distance
_geom_bond_site_symmetry_2
_geom_bond_publ_flag
Cu1 N1 2.029(2) . ?
Cu1 N2 2.065(2) . ?
Cu1 P1 2.2533(7) . ?
Cu1 P2 2.2681(7) . ?
P1 C15 1.827(3) . ?
P1 C21 1.830(3) . ?
P1 C1 1.844(2) . ?
P2 C33 1.821(3) . ?
P2 C27 1.831(3) . ?
P2 C10 1.837(3) . ?
P3 F5 1.571(2) . ?
P3 F1 1.572(2) . ?
P3 F2 1.579(2) . ?
P3 F3 1.584(2) . ?
P3 F6 1.590(2) . ?
P3 F4 1.591(2) . ?
O1 C3 1.373(3) . ?
O1 C2 1.428(3) . ?
O2 C6 1.375(3) 2_676 ?
O2 C9 1.431(3) . ?
N1 C11 1.131(3) . ?
N2 C13 1.136(3) . ?
C1 C2 1.508(3) . ?
C1 H1A 0.9900 . ?
C1 H1B 0.9900 . ?
C2 H2A 0.9900 . ?
C2 H2B 0.9900 . ?
C3 C8 1.389(3) . ?
C3 C4 1.396(4) . ?
C4 C5 1.386(4) . ?
C4 H4 0.9500 . ?
C5 C6 1.395(4) . ?
C5 H5 0.9500 . ?
C6 O2 1.375(3) 2_676 ?
C6 C7 1.388(3) . ?
C7 C8 1.392(3) . ?
C7 H7 0.9500 . ?
C8 H8 0.9500 . ?
C9 C10 1.516(4) . ?
C9 H9A 0.9900 . ?
C9 H9B 0.9900 . ?
C10 H10A 0.9900 . ?
C10 H10B 0.9900 . ?
C11 C12 1.447(4) . ?
C12 H12A 0.9800 . ?
C12 H12B 0.9800 . ?
C12 H12C 0.9800 . ?
C13 C14 1.461(4) . ?
C14 H14A 0.9800 . ?
C14 H14B 0.9800 . ?
C14 H14C 0.9800 . ?
C15 C16 1.381(4) . ?
C15 C20 1.390(4) . ?
C16 C17 1.392(4) . ?
C16 H16 0.9500 . ?
C17 C18 1.387(5) . ?
C17 H17 0.9500 . ?
C18 C19 1.364(5) . ?
C18 H18 0.9500 . ?
C19 C20 1.386(4) . ?
C19 H19 0.9500 . ?
C20 H20 0.9500 . ?
C21 C26 1.382(4) . ?
C21 C22 1.397(4) . ?
C22 C23 1.388(4) . ?
C22 H22 0.9500 . ?
C23 C24 1.374(4) . ?
C23 H23 0.9500 . ?
C24 C25 1.373(5) . ?
C24 H24 0.9500 . ?
C25 C26 1.385(4) . ?
C25 H25 0.9500 . ?
C26 H26 0.9500 . ?
C27 C32 1.388(4) . ?
C27 C28 1.391(4) . ?
C28 C29 1.393(4) . ?
C28 H28 0.9500 . ?
C29 C30 1.366(4) . ?
C29 H29 0.9500 . ?
C30 C31 1.377(5) . ?
C30 H30 0.9500 . ?
C31 C32 1.387(4) . ?
C31 H31 0.9500 . ?
C32 H32 0.9500 . ?
C33 C34 1.382(4) . ?
C33 C38 1.383(4) . ?
C35 C36 1.362(5) . ?
C35 C34 1.387(5) . ?
C35 H35 0.9500 . ?
C36 C37 1.383(4) . ?
C36 H36 0.9500 . ?
C37 C38 1.387(4) . ?
C37 H37 0.9500 . ?
C38 H38 0.9500 . ?
C51 N10 1.123(5) . ?
C51 C50 1.442(6) . ?
C34 H34 0.9500 . ?
C50 H50A 0.9800 . ?
C50 H50B 0.9800 . ?
C50 H50C 0.9800 . ?

loop_
_geom_torsion_atom_site_label_1
_geom_torsion_atom_site_label_2
_geom_torsion_atom_site_label_3
_geom_torsion_atom_site_label_4
_geom_torsion
_geom_torsion_site_symmetry_1
_geom_torsion_site_symmetry_2
_geom_torsion_site_symmetry_3
_geom_torsion_site_symmetry_4
_geom_torsion_publ_flag
N1 Cu1 P1 C15 -42.78(12) . . . . ?
N2 Cu1 P1 C15 61.22(12) . . . . ?
P2 Cu1 P1 C15 -166.79(9) . . . . ?
N1 Cu1 P1 C21 77.47(12) . . . . ?
N2 Cu1 P1 C21 -178.53(11) . . . . ?
P2 Cu1 P1 C21 -46.54(10) . . . . ?
N1 Cu1 P1 C1 -164.69(11) . . . . ?
N2 Cu1 P1 C1 -60.69(11) . . . . ?
P2 Cu1 P1 C1 71.30(10) . . . . ?
N1 Cu1 P2 C33 154.05(12) . . . . ?
N2 Cu1 P2 C33 51.81(12) . . . . ?
P1 Cu1 P2 C33 -79.27(10) . . . . ?
N1 Cu1 P2 C27 -84.47(12) . . . . ?
N2 Cu1 P2 C27 173.29(11) . . . . ?
P1 Cu1 P2 C27 42.21(10) . . . . ?
N1 Cu1 P2 C10 32.81(12) . . . . ?
N2 Cu1 P2 C10 -69.43(11) . . . . ?
P1 Cu1 P2 C10 159.49(9) . . . . ?
N2 Cu1 N1 C11 11.5(17) . . . . ?
P1 Cu1 N1 C11 125.0(17) . . . . ?
P2 Cu1 N1 C11 -102.9(17) . . . . ?
N1 Cu1 N2 C13 23.8(11) . . . . ?
P1 Cu1 N2 C13 -91.0(11) . . . . ?
P2 Cu1 N2 C13 132.8(11) . . . . ?
C15 P1 C1 C2 -82.9(2) . . . . ?
C21 P1 C1 C2 169.27(19) . . . . ?
Cu1 P1 C1 C2 46.0(2) . . . . ?
C3 O1 C2 C1 -174.03(19) . . . . ?
P1 C1 C2 O1 60.9(2) . . . . ?
C2 O1 C3 C8 -7.3(3) . . . . ?
C2 O1 C3 C4 173.7(2) . . . . ?
O1 C3 C4 C5 -179.6(2) . . . . ?
C8 C3 C4 C5 1.3(4) . . . . ?
C3 C4 C5 C6 -0.1(4) . . . . ?
C4 C5 C6 O2 177.9(2) . . . 2_676 ?
C4 C5 C6 C7 -1.7(4) . . . . ?
O2 C6 C7 C8 -177.4(2) 2_676 . . . ?
C5 C6 C7 C8 2.2(4) . . . . ?
O1 C3 C8 C7 -179.8(2) . . . . ?
C4 C3 C8 C7 -0.8(4) . . . . ?
C6 C7 C8 C3 -0.9(4) . . . . ?
C6 O2 C9 C10 -172.41(19) 2_676 . . . ?
O2 C9 C10 P2 80.9(2) . . . . ?
C33 P2 C10 C9 -73.9(2) . . . . ?
C27 P2 C10 C9 177.58(19) . . . . ?
Cu1 P2 C10 C9 51.7(2) . . . . ?
Cu1 N1 C11 C12 -64(26) . . . . ?
Cu1 N2 C13 C14 47(100) . . . . ?
C21 P1 C15 C16 -146.2(2) . . . . ?
C1 P1 C15 C16 107.4(2) . . . . ?
Cu1 P1 C15 C16 -21.5(3) . . . . ?
C21 P1 C15 C20 37.2(3) . . . . ?
C1 P1 C15 C20 -69.2(2) . . . . ?
Cu1 P1 C15 C20 161.8(2) . . . . ?
C20 C15 C16 C17 2.0(4) . . . . ?
P1 C15 C16 C17 -174.8(2) . . . . ?
C15 C16 C17 C18 -1.2(5) . . . . ?
C16 C17 C18 C19 -0.4(5) . . . . ?
C17 C18 C19 C20 1.2(5) . . . . ?
C18 C19 C20 C15 -0.5(5) . . . . ?
C16 C15 C20 C19 -1.1(4) . . . . ?
P1 C15 C20 C19 175.5(2) . . . . ?
C15 P1 C21 C26 91.7(3) . . . . ?
C1 P1 C21 C26 -161.5(2) . . . . ?
Cu1 P1 C21 C26 -35.5(3) . . . . ?
C15 P1 C21 C22 -91.6(2) . . . . ?
C1 P1 C21 C22 15.2(3) . . . . ?
Cu1 P1 C21 C22 141.2(2) . . . . ?
C26 C21 C22 C23 -0.6(4) . . . . ?
P1 C21 C22 C23 -177.3(2) . . . . ?
C21 C22 C23 C24 0.6(5) . . . . ?
C22 C23 C24 C25 0.1(5) . . . . ?
C23 C24 C25 C26 -0.8(6) . . . . ?
C22 C21 C26 C25 0.0(5) . . . . ?
P1 C21 C26 C25 176.8(3) . . . . ?
C24 C25 C26 C21 0.7(6) . . . . ?
C33 P2 C27 C32 -152.8(2) . . . . ?
C10 P2 C27 C32 -42.8(3) . . . . ?
Cu1 P2 C27 C32 80.7(3) . . . . ?
C33 P2 C27 C28 30.7(3) . . . . ?
C10 P2 C27 C28 140.8(2) . . . . ?
Cu1 P2 C27 C28 -95.8(2) . . . . ?
C32 C27 C28 C29 -2.3(4) . . . . ?
P2 C27 C28 C29 174.3(2) . . . . ?
C27 C28 C29 C30 1.2(5) . . . . ?
C28 C29 C30 C31 0.7(5) . . . . ?
C29 C30 C31 C32 -1.4(6) . . . . ?
C30 C31 C32 C27 0.3(6) . . . . ?
C28 C27 C32 C31 1.5(5) . . . . ?
P2 C27 C32 C31 -175.0(3) . . . . ?
C27 P2 C33 C34 -116.6(2) . . . . ?
C10 P2 C33 C34 136.7(2) . . . . ?
Cu1 P2 C33 C34 11.6(3) . . . . ?
C27 P2 C33 C38 63.7(3) . . . . ?
C10 P2 C33 C38 -43.0(3) . . . . ?
Cu1 P2 C33 C38 -168.1(2) . . . . ?
C34 C35 C36 C37 -0.6(6) . . . . ?
C35 C36 C37 C38 0.2(5) . . . . ?
C34 C33 C38 C37 1.1(4) . . . . ?
P2 C33 C38 C37 -179.1(2) . . . . ?
C36 C37 C38 C33 -0.4(4) . . . . ?
C38 C33 C34 C35 -1.6(5) . . . . ?
P2 C33 C34 C35 178.6(3) . . . . ?
C36 C35 C34 C33 1.4(6) . . . . ?
